data_7057715
loop_
_publ_author_name
'Das, Manisha'
'Herchel, Radovan'
'Tr\'avn\'i\<cek, Zden\<ek'
'Bertolasi, Valerio'
'Ray, Debashis'

_publ_section_title
;
 Anion coordination directed synthesis patterns for [Ni4] aggregates:
 structural changes for thiocyanate coordination and ligand arm hydrolysis
;
_journal_issue 20
_journal_name_full 'New Journal of Chemistry'
_journal_page_first 16717
_journal_paper_doi 10.1039/C8NJ03269F
_journal_volume 42
_journal_year 2018
_chemical_formula_moiety 'C38 H56 N4 Ni4 O16, C2 H3 O2, N O3, H2 O, O, H O'
_chemical_formula_sum 'C40 H65 N5 Ni4 O24'
_chemical_formula_weight 1234.78
_space_group_crystal_system triclinic
_space_group_IT_number 2
_space_group_name_Hall '-P 1'
_space_group_name_H-M_alt 'P -1'
_symmetry_space_group_name_Hall '-P 1'
_symmetry_space_group_name_H-M 'P -1'
_atom_sites_solution_hydrogens geom
_audit_creation_method SHELXL-2014/7
_audit_update_record
;
2018-04-05 deposited with the CCDC.
2018-09-04 downloaded from the CCDC.
;
_cell_angle_alpha 92.6980(10)
_cell_angle_beta 96.2000(10)
_cell_angle_gamma 90.0900(10)
_cell_formula_units_Z 2
_cell_length_a 11.6627(6)
_cell_length_b 12.5163(6)
_cell_length_c 19.6420(9)
_cell_measurement_reflns_used 34906
_cell_measurement_temperature 293(2)
_cell_measurement_theta_max 26.321
_cell_measurement_theta_min 1.629
_cell_volume 2847.2(2)
_computing_cell_refinement 'Bruker SMART'
_computing_data_collection 'Bruker SMART'
_computing_data_reduction 'Bruker SAINT'
_computing_molecular_graphics Diamond
_computing_publication_material 'SHELXL-2014/7 (Sheldrick, 2014)'
_computing_structure_refinement 'SHELXL-2014/7 (Sheldrick, 2014)'
_computing_structure_solution 'SHELXS-2014 (Sheldrick, 2014)'
_diffrn_ambient_temperature 293.15
_diffrn_measured_fraction_theta_full 0.983
_diffrn_measured_fraction_theta_max 0.963
_diffrn_measurement_device_type 'Bruker P4'
_diffrn_measurement_method '\w scans'
_diffrn_radiation_monochromator graphite
_diffrn_radiation_type MoK\a
_diffrn_radiation_wavelength 0.71073
_diffrn_reflns_av_R_equivalents 0.0377
_diffrn_reflns_av_unetI/netI 0.0427
_diffrn_reflns_Laue_measured_fraction_full 0.983
_diffrn_reflns_Laue_measured_fraction_max 0.963
_diffrn_reflns_limit_h_max 14
_diffrn_reflns_limit_h_min -14
_diffrn_reflns_limit_k_max 15
_diffrn_reflns_limit_k_min -15
_diffrn_reflns_limit_l_max 23
_diffrn_reflns_limit_l_min -22
_diffrn_reflns_number 34906
_diffrn_reflns_point_group_measured_fraction_full 0.983
_diffrn_reflns_point_group_measured_fraction_max 0.963
_diffrn_reflns_theta_full 25.242
_diffrn_reflns_theta_max 26.321
_diffrn_reflns_theta_min 1.629
_exptl_absorpt_coefficient_mu 1.381
_exptl_absorpt_correction_T_max 0.780
_exptl_absorpt_correction_T_min 0.656
_exptl_absorpt_correction_type multi-scan
_exptl_absorpt_process_details 'SADABS (Sheldrick, 1997)'
_exptl_crystal_colour green
_exptl_crystal_density_diffrn 1.437
_exptl_crystal_description block
_exptl_crystal_F_000 1282
_exptl_crystal_size_max 0.34
_exptl_crystal_size_mid 0.26
_exptl_crystal_size_min 0.18
_refine_diff_density_max 2.552
_refine_diff_density_min -1.093
_refine_diff_density_rms 0.119
_refine_ls_extinction_method none
_refine_ls_goodness_of_fit_ref 1.077
_refine_ls_hydrogen_treatment mixed
_refine_ls_matrix_type full
_refine_ls_number_parameters 691
_refine_ls_number_reflns 11167
_refine_ls_number_restraints 11
_refine_ls_restrained_S_all 1.184
_refine_ls_R_factor_all 0.0651
_refine_ls_R_factor_gt 0.0555
_refine_ls_shift/su_max 0.020
_refine_ls_shift/su_mean 0.000
_refine_ls_structure_factor_coef Fsqd
_refine_ls_weighting_details 'w=1/[\s^2^(Fo^2^)+(0.0985P)^2^+4.4085P] where P=(Fo^2^+2Fc^2^)/3'
_refine_ls_weighting_scheme calc
_refine_ls_wR_factor_gt 0.1610
_refine_ls_wR_factor_ref 0.1686
_reflns_Friedel_coverage 0.000
_reflns_number_gt 9138
_reflns_number_total 11167
_reflns_threshold_expression 'I > 2\s(I)'
_cod_data_source_file c8nj03269f2.cif
_cod_data_source_block Complex1
_cod_depositor_comments 'Adding full bibliography for 7057712--7057715.cif.'
_cod_database_code 7057715
_shelx_shelxl_version_number 2014/7
_shelx_space_group_comment
;
The symmetry employed for this shelxl refinement is uniquely defined
by the following loop, which should always be used as a source of
symmetry information in preference to the above space-group names.
They are only intended as comments.
;

loop_
_space_group_symop_operation_xyz
'x, y, z'
'-x, -y, -z'

loop_
_atom_site_label
_atom_site_type_symbol
_atom_site_fract_x
_atom_site_fract_y
_atom_site_fract_z
_atom_site_U_iso_or_equiv
_atom_site_adp_type
_atom_site_occupancy
_atom_site_site_symmetry_order
_atom_site_calc_flag
_atom_site_refinement_flags_posn
C22 C 0.8418(3) 0.7362(3) 0.3554(2) 0.0182(8) Uani 1 1 d .
C27 C 0.8850(3) 0.7188(3) 0.4241(2) 0.0200(8) Uani 1 1 d .
C24 C 0.9763(3) 0.8864(3) 0.3588(2) 0.0242(9) Uani 1 1 d .
H24 H 1.0061 0.9427 0.3368 0.029 Uiso 1 1 calc R
C25 C 1.0175(3) 0.8708(3) 0.4268(2) 0.0264(9) Uani 1 1 d .
C30 C 0.7656(3) 0.4634(3) 0.4876(2) 0.0195(8) Uani 1 1 d .
C28 C 0.8702(4) 0.8396(3) 0.2494(2) 0.0254(9) Uani 1 1 d .
H28 H 0.9008 0.9022 0.2349 0.030 Uiso 1 1 calc R
C31 C 0.7702(4) 0.3589(3) 0.4425(2) 0.0249(9) Uani 1 1 d .
H31A H 0.8499 0.3427 0.4365 0.030 Uiso 1 1 calc R
H31B H 0.7392 0.3004 0.4656 0.030 Uiso 1 1 calc R
C29 C 0.8489(3) 0.6319(3) 0.4644(2) 0.0211(8) Uani 1 1 d .
H29 H 0.8726 0.6365 0.5112 0.025 Uiso 1 1 calc R
C23 C 0.8918(3) 0.8205(3) 0.3224(2) 0.0223(8) Uani 1 1 d .
C34 C 0.3239(3) 0.7068(3) 0.3024(2) 0.0238(9) Uani 1 1 d .
C33 C 0.6435(3) 0.4815(3) 0.5081(2) 0.0199(8) Uani 1 1 d .
H33A H 0.6398 0.5519 0.5306 0.024 Uiso 1 1 calc R
H33B H 0.5889 0.4794 0.4672 0.024 Uiso 1 1 calc R
C32 C 0.8522(4) 0.4569(4) 0.5517(2) 0.0281(9) Uani 1 1 d .
H32A H 0.9291 0.4643 0.5392 0.042 Uiso 1 1 calc GR
H32B H 0.8442 0.3890 0.5715 0.042 Uiso 1 1 calc GR
H32C H 0.8375 0.5132 0.5844 0.042 Uiso 1 1 calc GR
C26 C 0.9704(3) 0.7872(3) 0.4582(2) 0.0239(9) Uani 1 1 d .
H26 H 0.9963 0.7758 0.5037 0.029 Uiso 1 1 calc R
O14 O 0.6116(2) 0.4033(2) 0.55278(15) 0.0234(6) Uani 1 1 d D
C36 C 0.9329(3) 0.5004(3) 0.2664(2) 0.0250(9) Uani 1 1 d .
C39 C 1.1142(4) 0.9402(4) 0.4637(3) 0.0332(10) Uani 1 1 d .
H39A H 1.1117 0.9383 0.5123 0.050 Uiso 1 1 calc GR
H39B H 1.1048 1.0125 0.4499 0.050 Uiso 1 1 calc GR
H39C H 1.1871 0.9136 0.4522 0.050 Uiso 1 1 calc GR
C37 C 1.0474(4) 0.4505(4) 0.2542(3) 0.0371(11) Uani 1 1 d .
H37A H 1.0668 0.3976 0.2873 0.056 Uiso 1 1 calc GR
H37B H 1.1062 0.5049 0.2586 0.056 Uiso 1 1 calc GR
H37C H 1.0418 0.4173 0.2089 0.056 Uiso 1 1 calc GR
C35 C 0.2022(4) 0.7481(4) 0.3069(3) 0.0388(12) Uani 1 1 d .
H35A H 0.1831 0.7976 0.2716 0.058 Uiso 1 1 calc GR
H35B H 0.1979 0.7835 0.3509 0.058 Uiso 1 1 calc GR
H35C H 0.1487 0.6891 0.3009 0.058 Uiso 1 1 calc GR
C38 C 0.3660(7) 0.9814(6) 0.0300(3) 0.072(2) Uani 1 1 d .
H38A H 0.2871 0.9943 0.0375 0.107 Uiso 1 1 calc GR
H38B H 0.3690 0.9493 -0.0151 0.107 Uiso 1 1 calc GR
H38C H 0.4078 1.0479 0.0342 0.107 Uiso 1 1 calc GR
O20 O 0.5153(2) 0.7411(2) 0.53440(15) 0.0264(6) Uani 1 1 d .
C40 C 0.5600(4) 0.7286(3) 0.5950(2) 0.0247(9) Uani 1 1 d .
O18 O 0.7395(5) 0.3196(4) 0.1658(3) 0.0813(16) Uani 1 1 d .
C41 C 0.6855(4) 0.7586(4) 0.6135(3) 0.0335(10) Uani 1 1 d .
H41A H 0.7272 0.7440 0.5746 0.050 Uiso 1 1 calc GR
H41B H 0.7173 0.7175 0.6510 0.050 Uiso 1 1 calc GR
H41C H 0.6916 0.8334 0.6267 0.050 Uiso 1 1 calc GR
N5 N 0.6938(7) 0.2238(6) 0.1613(4) 0.088(2) Uani 1 1 d .
O23 O 0.5045(3) 0.6950(2) 0.64098(16) 0.0309(7) Uani 1 1 d .
O19 O 0.6715(8) 0.1832(6) 0.1019(4) 0.136(3) Uani 1 1 d .
O1W O 0.7689(3) 0.4512(3) 0.05629(19) 0.0473(9) Uani 1 1 d D
O2W O 0.0121(5) 0.6075(8) 0.9786(4) 0.143(3) Uani 1 1 d .
O3W O 0.8205 0.2805 0.2934 0.0749(14) Uani 1 1 d D
O6 O 0.7062(2) 0.3680(2) 0.37707(14) 0.0222(6) Uani 1 1 d .
H6 H 0.6627 0.3134 0.3530 0.027 Uiso 1 1 calc R
O15 O 0.4229(4) 0.9353(3) 0.4245(2) 0.0580(11) Uani 1 1 d .
H15 H 0.4429 0.8738 0.4158 0.087 Uiso 1 1 calc GR
O17 O 0.6665(8) 0.1772(5) 0.2090(4) 0.134(3) Uani 1 1 d .
H7 H 0.588(4) 0.780(4) 0.466(2) 0.045(16) Uiso 1 1 d D
H8 H 0.431(5) 0.362(4) 0.279(2) 0.051(18) Uiso 1 1 d D
H2 H 0.685(6) 0.458(5) 0.217(3) 0.09(3) Uiso 1 1 d D
H4 H 0.499(4) 0.575(6) 0.369(4) 0.09(3) Uiso 1 1 d D
H5 H 0.746(5) 0.580(3) 0.101(3) 0.06(2) Uiso 1 1 d D
H14 H 0.576(4) 0.354(3) 0.529(2) 0.030(13) Uiso 1 1 d D
H1WA H 0.7744 0.3883 0.0864 0.049(11) Uiso 1 1 d D
H1WB H 0.8433 0.4398 0.0489 0.049(11) Uiso 1 1 d D
H3W H 0.8243 0.2361 0.2534 0.13(4) Uiso 1 1 d D
Ni3 Ni 0.57794(4) 0.73708(4) 0.33445(2) 0.01708(14) Uani 1 1 d .
Ni2 Ni 0.72436(4) 0.52088(4) 0.34327(2) 0.01689(14) Uani 1 1 d .
Ni1 Ni 0.73661(4) 0.64150(4) 0.22038(3) 0.02001(14) Uani 1 1 d .
Ni4 Ni 0.48962(4) 0.55337(4) 0.24857(2) 0.01993(14) Uani 1 1 d .
O4 O 0.5589(2) 0.5797(2) 0.34749(14) 0.0175(5) Uani 1 1 d D
O2 O 0.6582(2) 0.5061(2) 0.24327(14) 0.0207(6) Uani 1 1 d D
O1 O 0.7529(2) 0.6794(2) 0.32371(13) 0.0174(5) Uani 1 1 d .
O3 O 0.5628(2) 0.7001(2) 0.23092(14) 0.0207(6) Uani 1 1 d .
O9 O 0.8937(2) 0.5684(2) 0.22393(15) 0.0259(6) Uani 1 1 d .
O12 O 0.3359(2) 0.6221(2) 0.26731(15) 0.0256(6) Uani 1 1 d .
N2 N 0.7880(3) 0.5501(3) 0.44168(17) 0.0190(7) Uani 1 1 d .
O10 O 0.8848(2) 0.4718(2) 0.31661(15) 0.0256(6) Uani 1 1 d .
O11 O 0.4050(2) 0.7632(2) 0.33393(15) 0.0239(6) Uani 1 1 d .
N3 N 0.5953(3) 0.8927(3) 0.31769(18) 0.0222(7) Uani 1 1 d .
O7 O 0.6295(2) 0.7914(2) 0.43348(14) 0.0202(6) Uani 1 1 d D
O5 O 0.7086(3) 0.6333(3) 0.11532(15) 0.0301(7) Uani 1 1 d D
N1 N 0.8136(3) 0.7792(3) 0.20328(18) 0.0253(8) Uani 1 1 d .
N4 N 0.4363(3) 0.5346(3) 0.14798(18) 0.0286(8) Uani 1 1 d .
O8 O 0.4164(3) 0.4033(3) 0.24685(15) 0.0287(7) Uani 1 1 d D
C19 C 0.7320(4) 0.7325(4) 0.0858(2) 0.0354(11) Uani 1 1 d .
H19A H 0.6614 0.7735 0.0799 0.043 Uiso 1 1 calc R
H19B H 0.7571 0.7178 0.0408 0.043 Uiso 1 1 calc R
C15 C 0.6713(3) 0.8995(3) 0.4376(2) 0.0211(8) Uani 1 1 d .
H15A H 0.7537 0.8995 0.4345 0.025 Uiso 1 1 calc R
H15B H 0.6582 0.9329 0.4816 0.025 Uiso 1 1 calc R
C1 C 0.5122(4) 0.7668(4) 0.1848(2) 0.0267(9) Uani 1 1 d .
C14 C 0.6113(4) 0.9651(3) 0.3801(2) 0.0243(9) Uani 1 1 d .
C7 C 0.4245(4) 0.6108(4) 0.1068(2) 0.0330(10) Uani 1 1 d .
H7A H 0.3971 0.5922 0.0615 0.040 Uiso 1 1 calc R
C18 C 0.8257(4) 0.7999(4) 0.1305(2) 0.0311(10) Uani 1 1 d .
C6 C 0.5232(4) 0.8777(4) 0.1949(2) 0.0312(10) Uani 1 1 d .
O13 O 0.9664(4) 0.6520(4) 0.1114(2) 0.0625(11) Uani 1 1 d .
H13 H 0.9562 0.6275 0.1483 0.094 Uiso 1 1 calc R
C3 C 0.4060(5) 0.7965(5) 0.0741(3) 0.0457(13) Uani 1 1 d .
H3 H 0.3660 0.7688 0.0336 0.055 Uiso 1 1 calc R
C9 C 0.3932(4) 0.4258(4) 0.1253(2) 0.0355(11) Uani 1 1 d .
C8 C 0.5688(4) 0.9342(4) 0.2599(2) 0.0303(10) Uani 1 1 d .
H8A H 0.5794 1.0077 0.2586 0.036 Uiso 1 1 calc R
C17 C 0.4933(4) 1.0039(4) 0.3989(3) 0.0402(12) Uani 1 1 d .
C21 C 0.9490(5) 0.7635(4) 0.1148(3) 0.0435(13) Uani 1 1 d .
H21A H 0.9641 0.7916 0.0714 0.052 Uiso 1 1 calc R
H21B H 1.0051 0.7954 0.1500 0.052 Uiso 1 1 calc R
C13 C 0.4428(5) 0.3860(5) 0.0598(3) 0.0450(13) Uani 1 1 d .
H13A H 0.4111 0.4268 0.0222 0.067 Uiso 1 1 calc GR
H13B H 0.4234 0.3118 0.0504 0.067 Uiso 1 1 calc GR
H13C H 0.5252 0.3943 0.0658 0.067 Uiso 1 1 calc GR
C10 C 0.4361(4) 0.3530(4) 0.1822(2) 0.0362(11) Uani 1 1 d .
H10A H 0.3956 0.2849 0.1757 0.043 Uiso 1 1 calc R
H10B H 0.5179 0.3397 0.1811 0.043 Uiso 1 1 calc R
C2 C 0.4497(4) 0.7247(4) 0.1234(2) 0.0321(10) Uani 1 1 d .
O16 O 0.2115(5) 0.3360(6) 0.0952(3) 0.107(2) Uani 1 1 d .
H16 H 0.1411 0.3418 0.0906 0.160 Uiso 1 1 calc R
C5 C 0.4786(5) 0.9452(4) 0.1435(3) 0.0423(12) Uani 1 1 d .
H5A H 0.4892 1.0187 0.1506 0.051 Uiso 1 1 calc R
C16 C 0.6846(5) 1.0640(4) 0.3721(3) 0.0403(12) Uani 1 1 d .
H16A H 0.7527 1.0431 0.3516 0.060 Uiso 1 1 calc GR
H16B H 0.7062 1.0985 0.4163 0.060 Uiso 1 1 calc GR
H16C H 0.6408 1.1127 0.3433 0.060 Uiso 1 1 calc GR
C20 C 0.8106(5) 0.9171(4) 0.1139(3) 0.0420(12) Uani 1 1 d .
H20A H 0.7442 0.9452 0.1334 0.063 Uiso 1 1 calc GR
H20B H 0.8001 0.9229 0.0651 0.063 Uiso 1 1 calc GR
H20C H 0.8779 0.9569 0.1328 0.063 Uiso 1 1 calc GR
C11 C 0.2605(4) 0.4320(6) 0.1159(3) 0.0564(17) Uani 1 1 d .
H11A H 0.2333 0.4560 0.1590 0.068 Uiso 1 1 calc R
H11B H 0.2368 0.4841 0.0823 0.068 Uiso 1 1 calc R
C4 C 0.4200(5) 0.9065(5) 0.0830(3) 0.0490(14) Uani 1 1 d .

loop_
_atom_site_aniso_label
_atom_site_aniso_U_11
_atom_site_aniso_U_22
_atom_site_aniso_U_33
_atom_site_aniso_U_23
_atom_site_aniso_U_13
_atom_site_aniso_U_12
C22 0.0153(17) 0.0211(19) 0.018(2) -0.0044(15) 0.0027(15) 0.0061(14)
C27 0.0186(18) 0.0210(19) 0.020(2) -0.0029(15) 0.0023(15) 0.0077(15)
C24 0.0211(19) 0.0186(19) 0.033(2) -0.0001(17) 0.0067(17) 0.0053(15)
C25 0.0202(19) 0.027(2) 0.031(2) -0.0077(18) 0.0022(17) 0.0060(16)
C30 0.0222(18) 0.023(2) 0.013(2) 0.0039(15) -0.0001(15) 0.0067(15)
C28 0.029(2) 0.021(2) 0.027(2) 0.0056(17) 0.0063(18) 0.0052(16)
C31 0.031(2) 0.022(2) 0.023(2) 0.0031(16) 0.0062(17) 0.0093(16)
C29 0.0210(18) 0.026(2) 0.015(2) 0.0004(15) -0.0020(15) 0.0088(15)
C23 0.0215(18) 0.023(2) 0.022(2) 0.0003(16) 0.0036(16) 0.0058(15)
C34 0.024(2) 0.031(2) 0.017(2) 0.0042(17) 0.0014(16) 0.0079(17)
C33 0.0213(18) 0.023(2) 0.015(2) 0.0006(15) 0.0002(15) 0.0032(15)
C32 0.025(2) 0.036(2) 0.025(2) 0.0120(18) 0.0015(17) 0.0071(17)
C26 0.0180(18) 0.031(2) 0.021(2) -0.0033(17) -0.0010(16) 0.0053(16)
O14 0.0289(15) 0.0253(15) 0.0167(15) 0.0046(12) 0.0044(12) 0.0025(12)
C36 0.025(2) 0.027(2) 0.023(2) -0.0037(17) 0.0054(17) 0.0020(16)
C39 0.026(2) 0.034(2) 0.038(3) -0.009(2) 0.004(2) -0.0028(18)
C37 0.026(2) 0.045(3) 0.043(3) 0.005(2) 0.017(2) 0.0118(19)
C35 0.021(2) 0.042(3) 0.053(3) 0.001(2) 0.003(2) 0.0064(19)
C38 0.100(5) 0.072(4) 0.041(4) 0.031(3) -0.014(4) 0.020(4)
O20 0.0324(15) 0.0266(15) 0.0201(16) -0.0043(12) 0.0040(13) 0.0006(12)
C40 0.031(2) 0.0175(19) 0.026(2) -0.0066(16) 0.0050(18) 0.0044(16)
O18 0.101(4) 0.055(3) 0.093(4) -0.026(3) 0.051(3) -0.012(3)
C41 0.030(2) 0.038(3) 0.032(3) -0.005(2) 0.0018(19) 0.0037(19)
N5 0.102(5) 0.062(4) 0.107(6) -0.002(4) 0.039(5) 0.014(4)
O23 0.0370(17) 0.0322(17) 0.0237(17) 0.0050(13) 0.0027(13) -0.0017(13)
O19 0.197(8) 0.109(5) 0.091(5) -0.017(4) -0.026(5) -0.041(5)
O1W 0.053(2) 0.054(2) 0.035(2) -0.0067(17) 0.0136(17) 0.0017(18)
O2W 0.065(4) 0.258(10) 0.102(5) -0.072(6) 0.019(3) -0.005(5)
O3W 0.080(3) 0.079(3) 0.066(3) -0.004(3) 0.011(3) 0.006(3)
O6 0.0303(15) 0.0171(13) 0.0194(15) 0.0009(11) 0.0034(12) 0.0042(11)
O15 0.061(3) 0.056(3) 0.057(3) -0.011(2) 0.009(2) 0.012(2)
O17 0.199(8) 0.062(4) 0.163(7) 0.039(4) 0.108(6) 0.004(4)
Ni3 0.0195(2) 0.0193(3) 0.0123(3) 0.00143(18) 0.00061(19) 0.00525(18)
Ni2 0.0185(2) 0.0188(3) 0.0133(3) -0.00007(18) 0.00158(19) 0.00440(18)
Ni1 0.0224(3) 0.0253(3) 0.0126(3) 0.0008(2) 0.0028(2) 0.0030(2)
Ni4 0.0201(3) 0.0279(3) 0.0111(3) -0.0020(2) -0.00008(19) 0.0026(2)
O4 0.0194(13) 0.0207(14) 0.0124(14) -0.0007(10) 0.0016(11) 0.0038(10)
O2 0.0220(13) 0.0253(15) 0.0151(14) -0.0021(11) 0.0044(11) 0.0029(11)
O1 0.0185(12) 0.0180(13) 0.0153(14) -0.0012(10) 0.0010(10) 0.0028(10)
O3 0.0215(13) 0.0280(15) 0.0124(14) 0.0036(11) -0.0008(11) 0.0043(11)
O9 0.0255(14) 0.0328(16) 0.0203(16) 0.0036(12) 0.0061(12) 0.0045(12)
O12 0.0209(13) 0.0352(17) 0.0198(16) -0.0005(12) -0.0019(11) 0.0039(12)
N2 0.0183(15) 0.0229(17) 0.0161(17) 0.0014(13) 0.0026(13) 0.0068(13)
O10 0.0241(14) 0.0291(15) 0.0248(16) 0.0063(12) 0.0061(12) 0.0090(12)
O11 0.0198(13) 0.0274(15) 0.0243(16) -0.0006(12) 0.0019(12) 0.0067(11)
N3 0.0226(16) 0.0212(17) 0.0236(19) 0.0038(14) 0.0050(14) 0.0088(13)
O7 0.0245(14) 0.0199(14) 0.0161(15) -0.0006(11) 0.0030(11) 0.0018(11)
O5 0.0351(17) 0.0405(19) 0.0153(16) 0.0004(13) 0.0053(13) 0.0037(14)
N1 0.0263(17) 0.0320(19) 0.0181(19) 0.0045(15) 0.0038(14) 0.0022(15)
N4 0.0247(18) 0.043(2) 0.0169(19) -0.0049(16) 0.0010(14) 0.0032(16)
O8 0.0366(17) 0.0336(17) 0.0149(16) -0.0036(13) 0.0010(13) -0.0047(13)
C19 0.045(3) 0.047(3) 0.016(2) 0.0066(19) 0.006(2) 0.004(2)
C15 0.0222(19) 0.0176(19) 0.023(2) -0.0017(15) 0.0005(16) 0.0024(15)
C1 0.029(2) 0.039(2) 0.013(2) 0.0075(17) 0.0039(17) 0.0117(18)
C14 0.028(2) 0.023(2) 0.022(2) -0.0009(16) 0.0011(17) 0.0077(16)
C7 0.027(2) 0.060(3) 0.011(2) 0.000(2) -0.0010(17) 0.006(2)
C18 0.034(2) 0.042(3) 0.019(2) 0.0127(19) 0.0054(18) 0.0015(19)
C6 0.039(2) 0.040(3) 0.016(2) 0.0109(18) 0.0034(18) 0.013(2)
O13 0.062(3) 0.081(3) 0.048(3) 0.009(2) 0.016(2) 0.006(2)
C3 0.043(3) 0.072(4) 0.020(3) 0.008(2) -0.007(2) 0.010(3)
C9 0.036(2) 0.055(3) 0.014(2) -0.009(2) 0.0001(18) -0.008(2)
C8 0.037(2) 0.027(2) 0.028(3) 0.0061(18) 0.0051(19) 0.0056(18)
C17 0.032(2) 0.054(3) 0.034(3) -0.006(2) 0.003(2) 0.017(2)
C21 0.054(3) 0.050(3) 0.032(3) 0.017(2) 0.021(2) 0.013(2)
C13 0.047(3) 0.057(3) 0.030(3) -0.016(2) 0.007(2) -0.013(3)
C10 0.044(3) 0.038(3) 0.026(3) -0.013(2) 0.006(2) -0.006(2)
C2 0.030(2) 0.048(3) 0.018(2) 0.0026(19) 0.0021(18) 0.012(2)
O16 0.079(4) 0.164(6) 0.074(4) -0.010(4) 0.000(3) -0.065(4)
C5 0.059(3) 0.040(3) 0.029(3) 0.014(2) 0.003(2) 0.016(2)
C16 0.059(3) 0.022(2) 0.038(3) 0.007(2) -0.003(2) -0.001(2)
C20 0.050(3) 0.046(3) 0.032(3) 0.017(2) 0.007(2) 0.001(2)
C11 0.033(3) 0.095(5) 0.042(3) -0.006(3) 0.013(2) -0.026(3)
C4 0.060(3) 0.058(4) 0.028(3) 0.018(2) -0.005(2) 0.021(3)

loop_
_atom_type_symbol
_atom_type_description
_atom_type_scat_dispersion_real
_atom_type_scat_dispersion_imag
_atom_type_scat_source
C C 0.0033 0.0016 'International Tables Vol C Tables 4.2.6.8 and 6.1.1.4'
H H 0.0000 0.0000 'International Tables Vol C Tables 4.2.6.8 and 6.1.1.4'
N N 0.0061 0.0033 'International Tables Vol C Tables 4.2.6.8 and 6.1.1.4'
O O 0.0106 0.0060 'International Tables Vol C Tables 4.2.6.8 and 6.1.1.4'
Ni Ni 0.3393 1.1124 'International Tables Vol C Tables 4.2.6.8 and 6.1.1.4'

loop_
_geom_angle_atom_site_label_1
_geom_angle_atom_site_label_2
_geom_angle_atom_site_label_3
_geom_angle
C27 C22 C23 117.7(3)
O1 C22 C27 121.3(3)
O1 C22 C23 120.9(3)
C22 C27 C29 125.1(3)
C26 C27 C22 119.8(4)
C26 C27 C29 115.1(4)
C25 C24 C23 122.4(4)
C24 C25 C39 121.0(4)
C26 C25 C24 117.3(4)
C26 C25 C39 121.6(4)
C33 C30 C31 110.6(3)
C32 C30 C31 109.4(3)
C32 C30 C33 110.2(3)
N2 C30 C31 104.7(3)
N2 C30 C33 106.6(3)
N2 C30 C32 115.2(3)
N1 C28 C23 126.7(4)
O6 C31 C30 111.5(3)
N2 C29 C27 126.5(4)
C22 C23 C28 124.9(4)
C24 C23 C22 120.0(4)
C24 C23 C28 114.8(4)
O12 C34 C35 118.0(4)
O12 C34 O11 125.7(4)
O11 C34 C35 116.3(4)
O14 C33 C30 112.1(3)
C25 C26 C27 122.7(4)
O9 C36 C37 116.2(4)
O10 C36 C37 118.2(4)
O10 C36 O9 125.6(4)
O20 C40 C41 118.5(4)
O23 C40 O20 123.1(4)
O23 C40 C41 118.4(4)
O19 N5 O18 115.8(8)
O17 N5 O18 124.5(8)
O17 N5 O19 119.5(8)
C31 O6 Ni2 110.0(2)
O4 Ni3 Ni4 44.39(8)
O4 Ni3 O1 78.90(10)
O4 Ni3 O3 87.19(11)
O4 Ni3 O11 92.14(11)
O4 Ni3 O7 100.72(11)
O1 Ni3 Ni4 88.30(7)
O3 Ni3 Ni4 45.79(8)
O3 Ni3 O1 80.08(10)
O3 Ni3 O7 166.15(11)
O11 Ni3 Ni4 80.36(8)
O11 Ni3 O1 168.61(11)
O11 Ni3 O3 92.58(11)
O11 Ni3 O7 98.42(11)
N3 Ni3 Ni4 133.50(10)
N3 Ni3 O4 177.86(13)
N3 Ni3 O1 101.07(12)
N3 Ni3 O3 90.70(13)
N3 Ni3 O11 87.62(12)
N3 Ni3 O7 81.42(13)
O7 Ni3 Ni4 144.57(8)
O7 Ni3 O1 90.22(10)
O6 Ni2 Ni1 143.20(8)
O6 Ni2 O4 101.07(11)
O6 Ni2 O10 86.52(11)
O4 Ni2 Ni1 87.99(8)
O4 Ni2 O10 167.29(11)
O2 Ni2 O6 103.03(11)
O2 Ni2 Ni1 43.58(8)
O2 Ni2 O4 78.28(11)
O2 Ni2 O1 85.21(11)
O2 Ni2 O10 90.13(11)
O1 Ni2 O6 171.76(11)
O1 Ni2 Ni1 44.56(7)
O1 Ni2 O4 80.42(10)
O1 Ni2 O10 93.54(11)
N2 Ni2 O6 81.96(12)
N2 Ni2 Ni1 132.12(10)
N2 Ni2 O4 99.31(12)
N2 Ni2 O2 174.75(12)
N2 Ni2 O1 89.80(12)
N2 Ni2 O10 91.80(12)
O10 Ni2 Ni1 79.94(8)
O2 Ni1 Ni2 43.97(8)
O2 Ni1 O1 86.12(11)
O2 Ni1 O3 79.29(11)
O2 Ni1 O9 92.02(11)
O2 Ni1 O5 101.24(12)
O1 Ni1 Ni2 45.13(7)
O1 Ni1 O3 80.35(10)
O1 Ni1 O5 168.87(12)
O3 Ni1 Ni2 88.74(7)
O9 Ni1 Ni2 81.10(8)
O9 Ni1 O1 93.60(11)
O9 Ni1 O3 169.67(11)
O9 Ni1 O5 94.46(12)
O5 Ni1 Ni2 144.16(10)
O5 Ni1 O3 92.72(12)
N1 Ni1 Ni2 133.12(10)
N1 Ni1 O2 176.64(13)
N1 Ni1 O1 90.60(12)
N1 Ni1 O3 99.48(13)
N1 Ni1 O9 88.88(13)
N1 Ni1 O5 81.90(14)
O4 Ni4 Ni3 43.83(8)
O4 Ni4 O2 78.41(11)
O4 Ni4 O3 85.85(11)
O4 Ni4 O12 92.63(11)
O4 Ni4 O8 104.06(11)
O2 Ni4 Ni3 88.15(8)
O2 Ni4 O3 80.56(11)
O3 Ni4 Ni3 44.94(7)
O12 Ni4 Ni3 80.99(8)
O12 Ni4 O2 169.05(11)
O12 Ni4 O3 92.61(11)
O12 Ni4 O8 90.53(12)
N4 Ni4 Ni3 132.50(12)
N4 Ni4 O4 173.94(13)
N4 Ni4 O2 97.23(13)
N4 Ni4 O3 89.29(13)
N4 Ni4 O12 91.20(13)
N4 Ni4 O8 80.59(14)
O8 Ni4 Ni3 145.59(9)
O8 Ni4 O2 97.71(12)
O8 Ni4 O3 169.47(11)
Ni3 O4 Ni2 103.18(12)
Ni3 O4 Ni4 91.78(11)
Ni4 O4 Ni2 101.30(12)
Ni2 O2 Ni4 101.68(12)
Ni1 O2 Ni2 92.45(11)
Ni1 O2 Ni4 103.01(13)
C22 O1 Ni3 118.2(2)
C22 O1 Ni2 122.5(2)
C22 O1 Ni1 122.5(2)
Ni2 O1 Ni3 97.34(10)
Ni1 O1 Ni3 99.66(11)
Ni1 O1 Ni2 90.31(10)
Ni3 O3 Ni1 99.91(11)
Ni3 O3 Ni4 89.27(11)
Ni4 O3 Ni1 96.97(11)
C1 O3 Ni3 122.0(3)
C1 O3 Ni1 119.8(2)
C1 O3 Ni4 122.2(2)
C36 O9 Ni1 126.6(3)
C34 O12 Ni4 126.0(3)
C30 N2 Ni2 114.1(2)
C29 N2 C30 120.7(3)
C29 N2 Ni2 125.1(3)
C36 O10 Ni2 126.7(3)
C34 O11 Ni3 126.9(3)
C14 N3 Ni3 115.4(3)
C8 N3 Ni3 124.4(3)
C8 N3 C14 118.2(3)
C15 O7 Ni3 112.6(2)
C19 O5 Ni1 112.8(3)
C28 N1 Ni1 124.9(3)
C28 N1 C18 117.5(4)
C18 N1 Ni1 116.3(3)
C7 N4 Ni4 124.6(3)
C7 N4 C9 120.1(4)
C9 N4 Ni4 114.6(3)
C10 O8 Ni4 105.8(3)
O5 C19 C18 112.5(4)
O7 C15 C14 111.7(3)
O3 C1 C6 121.4(4)
O3 C1 C2 120.0(4)
C6 C1 C2 118.5(4)
N3 C14 C15 106.7(3)
N3 C14 C17 109.7(3)
N3 C14 C16 113.7(4)
C15 C14 C17 110.4(4)
C16 C14 C15 108.9(3)
C16 C14 C17 107.5(4)
N4 C7 C2 126.8(4)
N1 C18 C19 107.2(3)
N1 C18 C21 108.2(4)
N1 C18 C20 113.5(4)
C19 C18 C21 110.4(4)
C20 C18 C19 108.9(4)
C20 C18 C21 108.7(4)
C1 C6 C8 125.0(4)
C1 C6 C5 120.3(4)
C5 C6 C8 114.4(4)
C4 C3 C2 123.1(5)
N4 C9 C13 111.4(4)
N4 C9 C10 106.2(3)
N4 C9 C11 106.7(4)
C13 C9 C11 112.5(4)
C10 C9 C13 108.0(4)
C10 C9 C11 111.8(4)
N3 C8 C6 126.9(4)
O15 C17 C14 119.3(4)
O13 C21 C18 115.3(4)
O8 C10 C9 109.0(4)
C1 C2 C7 125.3(4)
C3 C2 C1 118.4(5)
C3 C2 C7 116.2(4)
C4 C5 C6 122.3(5)
O16 C11 C9 111.8(6)
C3 C4 C38 121.3(5)
C5 C4 C38 121.3(6)
C5 C4 C3 117.3(5)

loop_
_geom_bond_atom_site_label_1
_geom_bond_atom_site_label_2
_geom_bond_distance
C22 C27 1.416(6)
C22 C23 1.420(6)
C22 O1 1.336(4)
C27 C29 1.463(6)
C27 C26 1.404(5)
C24 C25 1.392(6)
C24 C23 1.398(6)
C25 C26 1.381(6)
C25 C39 1.521(6)
C30 C31 1.549(5)
C30 C33 1.535(5)
C30 C32 1.531(6)
C30 N2 1.484(5)
C28 C23 1.461(6)
C28 N1 1.278(6)
C31 O6 1.425(5)
C29 N2 1.280(5)
C34 C35 1.522(6)
C34 O12 1.253(5)
C34 O11 1.267(5)
C33 O14 1.419(5)
C36 C37 1.512(6)
C36 O9 1.271(5)
C36 O10 1.251(5)
C38 C4 1.521(7)
O20 C40 1.264(5)
C40 C41 1.511(6)
C40 O23 1.254(5)
O18 N5 1.308(8)
N5 O19 1.250(9)
N5 O17 1.199(9)
O6 Ni2 2.072(3)
O15 C17 1.339(7)
Ni3 Ni4 2.9061(7)
Ni3 O4 2.014(3)
Ni3 O1 2.193(3)
Ni3 O3 2.053(3)
Ni3 O11 2.043(3)
Ni3 N3 2.004(3)
Ni3 O7 2.056(3)
Ni2 Ni1 2.9229(7)
Ni2 O4 2.075(3)
Ni2 O2 2.031(3)
Ni2 O1 2.071(3)
Ni2 N2 2.011(3)
Ni2 O10 2.083(3)
Ni1 O2 2.017(3)
Ni1 O1 2.051(3)
Ni1 O3 2.184(3)
Ni1 O9 2.045(3)
Ni1 O5 2.052(3)
Ni1 N1 2.000(4)
Ni4 O4 2.034(3)
Ni4 O2 2.066(3)
Ni4 O3 2.083(3)
Ni4 O12 2.051(3)
Ni4 N4 2.009(4)
Ni4 O8 2.059(3)
O3 C1 1.350(5)
N3 C14 1.485(5)
N3 C8 1.279(6)
O7 C15 1.434(5)
O5 C19 1.432(6)
N1 C18 1.485(5)
N4 C7 1.278(6)
N4 C9 1.483(6)
O8 C10 1.433(5)
C19 C18 1.549(7)
C15 C14 1.534(6)
C1 C6 1.396(7)
C1 C2 1.419(6)
C14 C17 1.536(6)
C14 C16 1.527(6)
C7 C2 1.469(7)
C18 C21 1.567(7)
C18 C20 1.524(7)
C6 C8 1.476(7)
C6 C5 1.404(6)
O13 C21 1.410(7)
C3 C2 1.408(7)
C3 C4 1.387(8)
C9 C13 1.529(7)
C9 C10 1.519(7)
C9 C11 1.541(7)
O16 C11 1.355(8)
C5 C4 1.371(8)

loop_
_smtbx_masks_void_nr
_smtbx_masks_void_average_x
_smtbx_masks_void_average_y
_smtbx_masks_void_average_z
_smtbx_masks_void_volume
_smtbx_masks_void_count_electrons
1 0.000 0.000 0.000 504.7 0.0
